data_1549970
loop_
_publ_author_name
'Shi, Lei'
'Li, Kun'
'Li, Ling-Ling'
'Chen, Shan-Yong'
'Li, Meng-Yang'
'Zhou, Qian'
'Wang, Nan'
'Yu, Xiao-Qi'

_publ_section_title
;
 Novel easily available purine-based AIEgens with colour tunability and
 applications in lipid droplet imaging.
;
_journal_issue 48
_journal_name_full 'Chemical science'
_journal_page_first 8969
_journal_page_last 8974
_journal_paper_doi 10.1039/c8sc03369b
_journal_volume 9
_journal_year 2018
_chemical_formula_moiety 'C23 H18 F3 N5'
_chemical_formula_sum 'C23 H18 F3 N5'
_chemical_formula_weight 421.42
_space_group_crystal_system monoclinic
_space_group_IT_number 14
_space_group_name_Hall '-P 2ybc'
_space_group_name_H-M_alt 'P 1 21/c 1'
_symmetry_space_group_name_Hall '-P 2ybc'
_symmetry_space_group_name_H-M 'P 1 21/c 1'
_atom_sites_solution_hydrogens geom
_atom_sites_solution_primary direct
_audit_creation_date 2018-06-19
_audit_creation_method
;
Olex2 1.2
(compiled 2018.04.03 svn.r3497 for OlexSys, GUI svn.r5486)
;
_audit_update_record
;
2018-07-13 deposited with the CCDC.
2018-09-19 downloaded from the CCDC.
;
_cell_angle_alpha 90
_cell_angle_beta 111.052(3)
_cell_angle_gamma 90
_cell_formula_units_Z 4
_cell_length_a 13.8657(4)
_cell_length_b 8.21008(19)
_cell_length_c 18.9838(6)
_cell_measurement_reflns_used 6933
_cell_measurement_temperature 296.5(6)
_cell_measurement_theta_max 72.8070
_cell_measurement_theta_min 4.8210
_cell_volume 2016.85(11)
_computing_cell_refinement 'CrysAlisPro 1.171.38.46 (Rigaku OD, 2015)'
_computing_data_collection 'CrysAlisPro 1.171.38.46 (Rigaku OD, 2015)'
_computing_data_reduction 'CrysAlisPro 1.171.38.46 (Rigaku OD, 2015)'
_computing_molecular_graphics 'Olex2 (Dolomanov et al., 2009)'
_computing_publication_material 'Olex2 (Dolomanov et al., 2009)'
_computing_structure_refinement 'ShelXL (Sheldrick, 2015)'
_computing_structure_solution 'ShelXT (Sheldrick, 2015)'
_diffrn_ambient_environment air
_diffrn_ambient_temperature 296.5(6)
_diffrn_detector 'CCD plate'
_diffrn_detector_area_resol_mean 15.9595
_diffrn_detector_type EosS2
_diffrn_measured_fraction_theta_full 1.000
_diffrn_measured_fraction_theta_max 1.000
_diffrn_measurement_details
;
List of Runs (angles in degrees, time in seconds):

  # Type    Start    End  Width  t~exp~   \w     \q     \k     \f   Frames
#--------------------------------------------------------------------------
  1  \w   -106.00  -7.00   1.00    1.00    --  -35.92 -19.00 -60.00   99
  2  \w   -103.00 -19.00   1.00    1.00    --  -35.92 -57.00 -60.00   84
  3  \w     17.00 105.00   1.00    1.00    --   35.92  38.00 -60.00   88
  4  \w      1.00  75.00   1.00    1.00    --   35.92 -99.00 120.00   74
  5  \w    -31.00  53.00   1.00    1.00    --   35.92 -57.00 150.00   84
  6  \w     42.00 127.00   1.00    2.09    --  108.71 -61.00 150.00   85
  7  \w    100.00 178.00   1.00    2.09    --  108.71 111.00 -60.00   78
  8  \w     91.00 176.00   1.00    2.09    --  108.71  61.00  90.00   85
  9  \w     96.00 177.00   1.00    2.09    --  108.71  81.00-118.00   81
 10  \w    100.00 178.00   1.00    2.09    --  108.71 111.00 150.00   78
 11  \w     82.00 176.00   1.00    2.09    --  108.71  77.00 -30.00   94
 12  \w    100.00 178.00   1.00    2.09    --  108.71 111.00  60.00   78
 13  \w     41.00 135.00   1.00    2.09    --  108.71 -77.00  30.00   94
 14  \w    -53.00  -8.00   1.00    1.00    --  -35.92  57.00 -60.00   45
 15  \w   -103.00  -9.00   1.00    1.00    --  -35.92 -77.00 150.00   94
 16  \w    -43.00  -2.00   1.00    1.00    --  -36.67 125.00  30.00   41
 17  \w    -75.00 -48.00   1.00    1.00    --  -36.67 125.00  30.00   27
 18  \w      0.00  29.00   1.00    1.00    --   36.67 -57.00   0.00   29
 19  \w     57.00  87.00   1.00    1.00    --   36.67-125.00 -30.00   30
 20  \w     44.00  70.00   1.00    2.09    --  108.08 -94.00  90.00   26
 21  \w     91.00 116.00   1.00    2.09    --  108.08  45.00 -90.00   25
 22  \w     41.00 113.00   1.00    2.09    --  108.08-111.00   0.00   72
 23  \w    106.00 152.00   1.00    2.09    --  108.08 111.00 -90.00   46
 24  \w    147.00 172.00   1.00    2.09    --  108.08  45.00 -90.00   25
 25  \w     83.00 109.00   1.00    2.09    --  108.08 -94.00-150.00   26
 26  \w     82.00 107.00   1.00    2.09    --  108.08-111.00-150.00   25
 27  \w     84.00 109.00   1.00    2.09    --  108.08 -94.00  90.00   25
;
_diffrn_measurement_device 'four-circle diffractometer'
_diffrn_measurement_device_type 'New Gemini, Dual, Cu at zero, EosS2'
_diffrn_measurement_method '\w scans'
_diffrn_orient_matrix_type 'CrysAlisPro convention (1999,Acta A55,543-557)'
_diffrn_orient_matrix_UB_11 0.0932743000
_diffrn_orient_matrix_UB_12 0.0015521000
_diffrn_orient_matrix_UB_13 0.0748704000
_diffrn_orient_matrix_UB_21 -0.0030539000
_diffrn_orient_matrix_UB_22 0.1875962000
_diffrn_orient_matrix_UB_23 0.0007308000
_diffrn_orient_matrix_UB_31 -0.0738443000
_diffrn_orient_matrix_UB_32 -0.0057436000
_diffrn_orient_matrix_UB_33 0.0442263000
_diffrn_radiation_monochromator graphite
_diffrn_radiation_probe x-ray
_diffrn_radiation_type CuK\a
_diffrn_radiation_wavelength 1.54184
_diffrn_reflns_av_R_equivalents 0.0215
_diffrn_reflns_av_unetI/netI 0.0152
_diffrn_reflns_Laue_measured_fraction_full 1.000
_diffrn_reflns_Laue_measured_fraction_max 1.000
_diffrn_reflns_limit_h_max 11
_diffrn_reflns_limit_h_min -16
_diffrn_reflns_limit_k_max 9
_diffrn_reflns_limit_k_min -9
_diffrn_reflns_limit_l_max 22
_diffrn_reflns_limit_l_min -22
_diffrn_reflns_number 13884
_diffrn_reflns_point_group_measured_fraction_full 1.000
_diffrn_reflns_point_group_measured_fraction_max 1.000
_diffrn_reflns_theta_full 67.071
_diffrn_reflns_theta_max 67.071
_diffrn_reflns_theta_min 4.934
_diffrn_source 'fine-focus sealed X-ray tube'
_diffrn_source_type 'Enhance (Cu) X-ray Source'
_exptl_absorpt_coefficient_mu 0.880
_exptl_absorpt_correction_T_max 1.00000
_exptl_absorpt_correction_T_min 0.66432
_exptl_absorpt_correction_type multi-scan
_exptl_absorpt_process_details
;
CrysAlisPro 1.171.38.46 (Rigaku Oxford Diffraction, 2015)
Empirical absorption correction using spherical harmonics,
 implemented in SCALE3 ABSPACK scaling algorithm.
;
_exptl_crystal_colour 'clear light colourless'
_exptl_crystal_colour_lustre clear
_exptl_crystal_colour_modifier light
_exptl_crystal_colour_primary colourless
_exptl_crystal_density_diffrn 1.388
_exptl_crystal_description block
_exptl_crystal_F_000 872
_exptl_crystal_size_max 0.7
_exptl_crystal_size_mid 0.65
_exptl_crystal_size_min 0.6
_refine_diff_density_max 0.394
_refine_diff_density_min -0.514
_refine_diff_density_rms 0.143
_refine_ls_extinction_method none
_refine_ls_goodness_of_fit_ref 1.086
_refine_ls_hydrogen_treatment constr
_refine_ls_matrix_type full
_refine_ls_number_parameters 311
_refine_ls_number_reflns 3599
_refine_ls_number_restraints 6
_refine_ls_restrained_S_all 1.096
_refine_ls_R_factor_all 0.0700
_refine_ls_R_factor_gt 0.0657
_refine_ls_shift/su_max 0.001
_refine_ls_shift/su_mean 0.000
_refine_ls_structure_factor_coef Fsqd
_refine_ls_weighting_details 'w=1/[\s^2^(Fo^2^)+(0.1064P)^2^+0.2937P] where P=(Fo^2^+2Fc^2^)/3'
_refine_ls_weighting_scheme calc
_refine_ls_wR_factor_gt 0.1531
_refine_ls_wR_factor_ref 0.1593
_reflns_Friedel_coverage 0.000
_reflns_number_gt 3198
_reflns_number_total 3599
_reflns_threshold_expression 'I > 2\s(I)'
_cod_data_source_file c8sc03369b2.cif
_cod_data_source_block yxq-sl-3-2
_cod_depositor_comments 'Adding full bibliography for 1549967--1549970.cif.'
_cod_original_cell_volume 2016.84(10)
_cod_database_code 1549970
_shelx_shelxl_version_number 2014/7
_shelx_space_group_comment
;
The symmetry employed for this shelxl refinement is uniquely defined
by the following loop, which should always be used as a source of
symmetry information in preference to the above space-group names.
They are only intended as comments.
;
_reflns_odcompleteness_completeness 99.92
_reflns_odcompleteness_iscentric 1
_reflns_odcompleteness_theta 66.97
_olex2_refinement_description
;
1. Fixed Uiso
 At 1.2 times of:
  All C(H) groups, All C(H,H) groups
 At 1.5 times of:
  All C(H,H,H) groups
2. Uiso/Uaniso restraints and constraints
Uanis(F1A) \\sim Ueq: with sigma of 0.01 and sigma for terminal atoms of 0.02
3. Others
 Sof(F3A)=1-FVAR(1)
 Sof(F3)=FVAR(1)
 Sof(F2A)=1-FVAR(2)
 Sof(F2)=FVAR(2)
 Sof(F1A)=1-FVAR(3)
 Sof(F1)=FVAR(3)
4.a Secondary CH2 refined with riding coordinates:
 C00E(H00A,H00B), C00U(H00D,H00E)
4.b Aromatic/amide H refined with riding coordinates:
 C00C(H00C), C00I(H00I), C00J(H00J), C00K(H00K), C00L(H00L), C00M(H00M),
 C00N(H00N), C00O(H00O), C00R(H00R), C00S(H00S), C00T(H00T)
4.c Idealised Me refined as rotating group:
 C00V(H00F,H00G,H00H)
;
_olex2_submission_special_instructions 'No special instructions were received'
_oxdiff_exptl_absorpt_empirical_details
;
Empirical correction (ABSPACK) includes:
- Absorption correction using spherical harmonics
- Frame scaling
- Detector area scaling
;
_oxdiff_exptl_absorpt_empirical_full_max 1.516
_oxdiff_exptl_absorpt_empirical_full_min 0.770

loop_
_space_group_symop_operation_xyz
'x, y, z'
'-x, y+1/2, -z+1/2'
'-x, -y, -z'
'x, -y-1/2, z-1/2'

loop_
_atom_site_label
_atom_site_type_symbol
_atom_site_fract_x
_atom_site_fract_y
_atom_site_fract_z
_atom_site_U_iso_or_equiv
_atom_site_adp_type
_atom_site_occupancy
_atom_site_site_symmetry_order
_atom_site_calc_flag
_atom_site_refinement_flags_posn
_atom_site_refinement_flags_adp
_atom_site_refinement_flags_occupancy
_atom_site_disorder_assembly
_atom_site_disorder_group
N001 N 0.31762(10) 0.58665(16) 0.47838(7) 0.0410(3) Uani 1 1 d . . . . .
N002 N 0.40667(10) 0.73997(16) 0.41305(7) 0.0417(3) Uani 1 1 d . . . . .
N003 N 0.38295(10) 0.52636(17) 0.60698(7) 0.0441(3) Uani 1 1 d . . . . .
N004 N 0.57636(10) 0.82343(17) 0.49484(8) 0.0458(3) Uani 1 1 d . . . . .
N005 N 0.57862(11) 0.71713(19) 0.60468(8) 0.0512(4) Uani 1 1 d . . . . .
C006 C 0.39548(12) 0.59763(18) 0.54429(8) 0.0392(3) Uani 1 1 d . . . . .
C007 C 0.32607(12) 0.65671(18) 0.41663(8) 0.0398(4) Uani 1 1 d . . . . .
C008 C 0.23583(12) 0.64104(19) 0.34497(9) 0.0416(4) Uani 1 1 d . . . . .
C009 C 0.48344(12) 0.74635(18) 0.47978(9) 0.0396(3) Uani 1 1 d . . . . .
C00A C 0.48594(12) 0.67979(19) 0.54802(8) 0.0407(4) Uani 1 1 d . . . . .
C00B C 0.29148(13) 0.46616(19) 0.61365(9) 0.0434(4) Uani 1 1 d . . . . .
C00C C 0.23096(13) 0.7318(2) 0.28201(10) 0.0511(4) Uani 1 1 d . . . . .
H00C H 0.2848 0.8020 0.2847 0.061 Uiso 1 1 calc R . . . .
C00D C 0.06739(13) 0.6139(2) 0.21082(9) 0.0482(4) Uani 1 1 d . . . . .
C00E C 0.60682(13) 0.9087(2) 0.43812(10) 0.0500(4) Uani 1 1 d . . . . .
H00A H 0.5599 0.9990 0.4179 0.060 Uiso 1 1 calc R . . . .
H00B H 0.6003 0.8347 0.3968 0.060 Uiso 1 1 calc R . . . .
C00G C 0.31855(15) 0.4034(2) 0.68720(9) 0.0507(4) Uani 1 1 d . . . . .
C00I C 0.19004(14) 0.4635(2) 0.56335(10) 0.0540(4) Uani 1 1 d . . . . .
H00I H 0.1722 0.5062 0.5150 0.065 Uiso 1 1 calc R . . . .
C00J C 0.46369(14) 0.5007(2) 0.67631(9) 0.0536(4) Uani 1 1 d . . . . .
H00J H 0.5322 0.5304 0.6871 0.064 Uiso 1 1 calc R . . . .
C00K C 0.62839(13) 0.8009(2) 0.57016(10) 0.0529(4) Uani 1 1 d . . . . .
H00K H 0.6944 0.8421 0.5951 0.063 Uiso 1 1 calc R . . . .
C00L C 0.14707(14) 0.7189(2) 0.21565(10) 0.0540(4) Uani 1 1 d . . . . .
H00L H 0.1442 0.7812 0.1740 0.065 Uiso 1 1 calc R . . . .
C00M C 0.15539(14) 0.5358(2) 0.33929(10) 0.0534(4) Uani 1 1 d . . . . .
H00M H 0.1578 0.4736 0.3808 0.064 Uiso 1 1 calc R . . . .
C00N C 0.42723(16) 0.4272(3) 0.72442(10) 0.0605(5) Uani 1 1 d . . . . .
H00N H 0.4659 0.3968 0.7737 0.073 Uiso 1 1 calc R . . . .
C00O C 0.07151(14) 0.5219(2) 0.27262(11) 0.0570(5) Uani 1 1 d . . . . .
H00O H 0.0179 0.4508 0.2694 0.068 Uiso 1 1 calc R . . . .
C00Q C -0.02405(15) 0.5974(3) 0.13924(11) 0.0631(5) Uani 1 1 d . . . . .
C00R C 0.24258(17) 0.3349(2) 0.71004(10) 0.0603(5) Uani 1 1 d . . . . .
H00R H 0.2596 0.2925 0.7584 0.072 Uiso 1 1 calc R . . . .
C00S C 0.11670(16) 0.3953(3) 0.58764(11) 0.0623(5) Uani 1 1 d . . . . .
H00S H 0.0482 0.3921 0.5548 0.075 Uiso 1 1 calc R . . . .
C00T C 0.14215(18) 0.3308(3) 0.66007(12) 0.0642(5) Uani 1 1 d . . . . .
H00T H 0.0909 0.2849 0.6746 0.077 Uiso 1 1 calc R . . . .
C00U C 0.71563(15) 0.9724(3) 0.46931(13) 0.0627(5) Uani 1 1 d . . . . .
H00D H 0.7630 0.8829 0.4901 0.075 Uiso 1 1 calc R . . . .
H00E H 0.7223 1.0490 0.5097 0.075 Uiso 1 1 calc R . . . .
C00V C 0.7436(2) 1.0564(3) 0.40789(16) 0.0806(7) Uani 1 1 d . . . . .
H00F H 0.7388 0.9797 0.3686 0.121 Uiso 1 1 calc GR . . . .
H00G H 0.8129 1.0975 0.4289 0.121 Uiso 1 1 calc GR . . . .
H00H H 0.6967 1.1449 0.3873 0.121 Uiso 1 1 calc GR . . . .
F1 F -0.11076(17) 0.6197(9) 0.15209(17) 0.1066(19) Uani 0.714(11) 1 d . . P A 1
F2 F -0.0307(4) 0.7197(7) 0.0918(2) 0.102(2) Uani 0.628(11) 1 d . . P A 1
F3 F -0.0306(5) 0.4638(6) 0.1061(3) 0.152(4) Uani 0.729(13) 1 d . . P A 1
F3A F -0.0866(12) 0.475(3) 0.1397(5) 0.136(9) Uani 0.271(13) 1 d . . P A 2
F2A F -0.0013(6) 0.570(3) 0.0808(4) 0.194(9) Uani 0.372(11) 1 d . . P A 2
F1A F -0.0757(13) 0.7159(15) 0.1146(9) 0.159(9) Uani 0.286(11) 1 d . U P A 2

loop_
_atom_site_aniso_label
_atom_site_aniso_U_11
_atom_site_aniso_U_22
_atom_site_aniso_U_33
_atom_site_aniso_U_23
_atom_site_aniso_U_13
_atom_site_aniso_U_12
N001 0.0449(7) 0.0444(7) 0.0327(7) -0.0001(5) 0.0128(5) -0.0034(5)
N002 0.0443(7) 0.0446(7) 0.0347(7) 0.0009(5) 0.0123(5) -0.0036(5)
N003 0.0486(7) 0.0506(8) 0.0314(7) 0.0022(5) 0.0122(6) -0.0024(6)
N004 0.0426(7) 0.0487(7) 0.0435(7) -0.0006(6) 0.0125(6) -0.0052(6)
N005 0.0458(7) 0.0618(9) 0.0389(7) -0.0003(6) 0.0066(6) -0.0062(6)
C006 0.0457(8) 0.0386(8) 0.0325(7) -0.0019(6) 0.0128(6) 0.0005(6)
C007 0.0443(8) 0.0399(8) 0.0345(8) -0.0008(6) 0.0135(6) -0.0018(6)
C008 0.0439(8) 0.0461(8) 0.0335(8) -0.0002(6) 0.0123(6) -0.0003(6)
C009 0.0405(7) 0.0377(7) 0.0390(8) -0.0037(6) 0.0124(6) -0.0013(6)
C00A 0.0450(8) 0.0408(8) 0.0343(7) -0.0019(6) 0.0119(6) 0.0006(6)
C00B 0.0554(9) 0.0426(8) 0.0342(8) -0.0025(6) 0.0185(7) -0.0027(7)
C00C 0.0497(9) 0.0607(10) 0.0405(9) 0.0074(7) 0.0134(7) -0.0056(7)
C00D 0.0432(8) 0.0578(10) 0.0386(9) -0.0013(7) 0.0086(7) 0.0096(7)
C00E 0.0504(9) 0.0500(9) 0.0509(10) 0.0015(7) 0.0196(8) -0.0037(7)
C00G 0.0715(11) 0.0480(9) 0.0340(8) -0.0018(7) 0.0207(8) -0.0022(8)
C00I 0.0562(10) 0.0645(11) 0.0413(9) 0.0034(8) 0.0175(8) -0.0041(8)
C00J 0.0538(9) 0.0661(11) 0.0337(8) 0.0025(8) 0.0069(7) -0.0045(8)
C00K 0.0419(8) 0.0617(10) 0.0468(9) -0.0022(8) 0.0058(7) -0.0086(7)
C00L 0.0559(10) 0.0671(11) 0.0364(8) 0.0103(8) 0.0133(7) 0.0051(8)
C00M 0.0536(9) 0.0631(11) 0.0373(9) 0.0077(8) 0.0087(7) -0.0123(8)
C00N 0.0710(12) 0.0732(12) 0.0305(8) 0.0050(8) 0.0101(8) -0.0046(10)
C00O 0.0475(9) 0.0690(12) 0.0473(10) 0.0009(8) 0.0084(8) -0.0119(8)
C00Q 0.0524(10) 0.0776(14) 0.0480(11) 0.0001(10) 0.0042(8) 0.0133(9)
C00R 0.0852(13) 0.0604(11) 0.0420(9) 0.0020(8) 0.0309(9) -0.0088(9)
C00S 0.0591(11) 0.0728(13) 0.0567(11) -0.0011(9) 0.0232(9) -0.0105(9)
C00T 0.0793(13) 0.0650(12) 0.0611(12) -0.0014(9) 0.0407(11) -0.0140(10)
C00U 0.0546(11) 0.0631(12) 0.0728(13) -0.0020(10) 0.0260(10) -0.0090(9)
C00V 0.0805(15) 0.0772(14) 0.1020(19) -0.0033(13) 0.0545(14) -0.0179(12)
F1 0.0401(11) 0.187(5) 0.0756(17) -0.008(2) 0.0005(9) 0.0112(15)
F2 0.081(2) 0.143(5) 0.054(2) 0.042(2) -0.0108(16) -0.004(2)
F3 0.149(5) 0.111(3) 0.104(4) -0.063(3) -0.065(3) 0.068(3)
F3A 0.121(9) 0.180(15) 0.066(5) 0.010(7) -0.016(5) -0.101(10)
F2A 0.079(3) 0.43(3) 0.055(3) -0.072(8) 0.004(3) 0.016(9)
F1A 0.148(11) 0.096(7) 0.138(11) -0.049(7) -0.065(8) 0.088(7)

loop_
_atom_type_symbol
_atom_type_description
_atom_type_scat_dispersion_real
_atom_type_scat_dispersion_imag
_atom_type_scat_source
C C 0.0181 0.0091 'International Tables Vol C Tables 4.2.6.8 and 6.1.1.4'
H H 0.0000 0.0000 'International Tables Vol C Tables 4.2.6.8 and 6.1.1.4'
F F 0.0727 0.0534 'International Tables Vol C Tables 4.2.6.8 and 6.1.1.4'
N N 0.0311 0.0180 'International Tables Vol C Tables 4.2.6.8 and 6.1.1.4'

loop_
_geom_angle_atom_site_label_1
_geom_angle_atom_site_label_2
_geom_angle_atom_site_label_3
_geom_angle
C006 N001 C007 119.63(13)
C009 N002 C007 111.74(13)
C006 N003 C00B 128.11(13)
C006 N003 C00J 124.20(14)
C00J N003 C00B 107.68(13)
C009 N004 C00E 124.34(14)
C00K N004 C009 105.06(14)
C00K N004 C00E 130.61(14)
C00K N005 C00A 103.75(14)
N001 C006 N003 117.87(13)
N001 C006 C00A 119.26(14)
N003 C006 C00A 122.87(14)
N001 C007 C008 116.82(13)
N002 C007 N001 126.85(14)
N002 C007 C008 116.33(13)
C00C C008 C007 120.37(14)
C00M C008 C007 121.01(14)
C00M C008 C00C 118.63(15)
N002 C009 N004 125.97(14)
N002 C009 C00A 127.80(14)
N004 C009 C00A 106.22(14)
N005 C00A C006 135.26(14)
N005 C00A C009 109.99(14)
C009 C00A C006 114.70(14)
C00G C00B N003 106.85(15)
C00I C00B N003 131.81(15)
C00I C00B C00G 121.33(16)
C008 C00C H00C 119.7
C00L C00C C008 120.62(16)
C00L C00C H00C 119.7
C00L C00D C00O 119.91(16)
C00L C00D C00Q 120.99(17)
C00O C00D C00Q 119.10(17)
N004 C00E H00A 109.0
N004 C00E H00B 109.0
N004 C00E C00U 112.93(16)
H00A C00E H00B 107.8
C00U C00E H00A 109.0
C00U C00E H00B 109.0
C00B C00G C00N 107.36(16)
C00R C00G C00B 119.65(17)
C00R C00G C00N 132.98(17)
C00B C00I H00I 121.2
C00S C00I C00B 117.64(17)
C00S C00I H00I 121.2
N003 C00J H00J 125.1
C00N C00J N003 109.78(16)
C00N C00J H00J 125.1
N004 C00K H00K 122.5
N005 C00K N004 114.97(14)
N005 C00K H00K 122.5
C00C C00L C00D 120.15(16)
C00C C00L H00L 119.9
C00D C00L H00L 119.9
C008 C00M H00M 119.6
C00O C00M C008 120.80(16)
C00O C00M H00M 119.6
C00G C00N H00N 125.8
C00J C00N C00G 108.33(16)
C00J C00N H00N 125.8
C00D C00O C00M 119.89(16)
C00D C00O H00O 120.1
C00M C00O H00O 120.1
F1 C00Q C00D 110.5(2)
F1 C00Q F2 100.1(3)
F2 C00Q C00D 112.2(2)
F3 C00Q C00D 114.9(2)
F3 C00Q F1 107.9(5)
F3 C00Q F2 110.3(4)
F3A C00Q C00D 113.9(4)
F2A C00Q C00D 114.3(4)
F2A C00Q F3A 103.8(11)
F1A C00Q C00D 118.3(5)
F1A C00Q F3A 108.5(12)
F1A C00Q F2A 95.8(12)
C00G C00R H00R 120.4
C00T C00R C00G 119.10(17)
C00T C00R H00R 120.4
C00I C00S H00S 119.1
C00I C00S C00T 121.89(19)
C00T C00S H00S 119.1
C00R C00T C00S 120.38(18)
C00R C00T H00T 119.8
C00S C00T H00T 119.8
C00E C00U H00D 109.5
C00E C00U H00E 109.5
C00E C00U C00V 110.62(19)
H00D C00U H00E 108.1
C00V C00U H00D 109.5
C00V C00U H00E 109.5
C00U C00V H00F 109.5
C00U C00V H00G 109.5
C00U C00V H00H 109.5
H00F C00V H00G 109.5
H00F C00V H00H 109.5
H00G C00V H00H 109.5

loop_
_geom_bond_atom_site_label_1
_geom_bond_atom_site_label_2
_geom_bond_distance
N001 C006 1.330(2)
N001 C007 1.348(2)
N002 C007 1.332(2)
N002 C009 1.331(2)
N003 C006 1.3919(19)
N003 C00B 1.408(2)
N003 C00J 1.404(2)
N004 C009 1.370(2)
N004 C00E 1.468(2)
N004 C00K 1.363(2)
N005 C00A 1.382(2)
N005 C00K 1.305(2)
C006 C00A 1.403(2)
C007 C008 1.486(2)
C008 C00C 1.389(2)
C008 C00M 1.384(2)
C009 C00A 1.395(2)
C00B C00G 1.407(2)
C00B C00I 1.388(2)
C00C H00C 0.9300
C00C C00L 1.378(2)
C00D C00L 1.378(3)
C00D C00O 1.379(3)
C00D C00Q 1.495(2)
C00E H00A 0.9700
C00E H00B 0.9700
C00E C00U 1.503(3)
C00G C00N 1.429(3)
C00G C00R 1.393(3)
C00I H00I 0.9300
C00I C00S 1.377(3)
C00J H00J 0.9300
C00J C00N 1.336(3)
C00K H00K 0.9300
C00L H00L 0.9300
C00M H00M 0.9300
C00M C00O 1.382(2)
C00N H00N 0.9300
C00O H00O 0.9300
C00Q F1 1.323(3)
C00Q F2 1.330(4)
C00Q F3 1.251(3)
C00Q F3A 1.331(7)
C00Q F2A 1.278(7)
C00Q F1A 1.198(8)
C00R H00R 0.9300
C00R C00T 1.375(3)
C00S H00S 0.9300
C00S C00T 1.395(3)
C00T H00T 0.9300
C00U H00D 0.9700
C00U H00E 0.9700
C00U C00V 1.520(3)
C00V H00F 0.9600
C00V H00G 0.9600
C00V H00H 0.9600
